data_1561906
loop_
_publ_author_name
'Yamane, Hisanori'
'Yoshimura, Fumitaka'

_publ_section_title
;
 Synthesis, crystal structure and photoluminescence of
 (Ba0.99Eu0.01)Al3Si4N9
;
_journal_name_full 'Journal of Solid State Chemistry'
_journal_page_first 258
_journal_page_last 265
_journal_paper_doi 10.1016/j.jssc.2015.04.046
_journal_volume 228
_journal_year 2015
_chemical_formula_moiety
;
Al3 N3 Si4, N1.50,(N0.50), N, N, N, Ba0.99 EU0.01
;
_chemical_formula_sum 'Al3 Ba0.99 Eu0.01 N9 Si4'
_chemical_formula_weight 456.88
_chemical_name_common
;
barium aluminum silicon nitride
;
_chemical_name_systematic
;
monobarium trialuminum tetrasilicon nonanitrogen
;
_space_group_crystal_system orthorhombic
_space_group_IT_number 43
_space_group_name_Hall 'F 2 -2d'
_space_group_name_H-M_alt 'F d d 2'
_cell_angle_alpha 90
_cell_angle_beta 90
_cell_angle_gamma 90
_cell_formula_units_Z 16
_cell_length_a 10.028(2)
_cell_length_b 53.353(9)
_cell_length_c 5.9215(11)
_cell_measurement_reflns_used 3676
_cell_measurement_temperature 293(2)
_cell_measurement_theta_max 27.48
_cell_measurement_theta_min 3.055
_cell_volume 3168.1(10)
_computing_cell_refinement 'RAPID-AUTO (Rigaku Corporation, 2005)'
_computing_data_collection 'RAPID-AUTO (Rigaku Corporation, 2005)'
_computing_data_reduction 'RAPID-AUTO (Rigaku Corporation, 2005)'
_computing_molecular_graphics 'VESTA (Momma & "Izumi," 2008)'
_computing_publication_material 'SHELXL-2014/7 (Sheldrick, 2014)'
_computing_structure_refinement 'SHELXL-2014/7 (Sheldrick, 2014)'
_computing_structure_solution 'SIR2004 (Burla et "al.," 2005)'
_diffrn_ambient_temperature 293(2)
_diffrn_detector_area_resol_mean 10.0
_diffrn_measured_fraction_theta_full 0.994
_diffrn_measured_fraction_theta_max 0.993
_diffrn_measurement_device_type 'Rigaku RAXIS-RAPID II'
_diffrn_measurement_method \w
_diffrn_radiation_monochromator graphite
_diffrn_radiation_source 'fine-focus sealed tube'
_diffrn_radiation_type MoK\a
_diffrn_radiation_wavelength 0.71073
_diffrn_reflns_av_R_equivalents 0.1596
_diffrn_reflns_av_unetI/netI 0.1202
_diffrn_reflns_Laue_measured_fraction_full 0.994
_diffrn_reflns_Laue_measured_fraction_max 0.993
_diffrn_reflns_limit_h_max 12
_diffrn_reflns_limit_h_min -12
_diffrn_reflns_limit_k_max 68
_diffrn_reflns_limit_k_min -58
_diffrn_reflns_limit_l_max 7
_diffrn_reflns_limit_l_min -7
_diffrn_reflns_number 7353
_diffrn_reflns_point_group_measured_fraction_full 0.996
_diffrn_reflns_point_group_measured_fraction_max 0.996
_diffrn_reflns_theta_full 25.242
_diffrn_reflns_theta_max 27.484
_diffrn_reflns_theta_min 3.054
_exptl_absorpt_coefficient_mu 5.965
_exptl_absorpt_correction_T_max 0.912427
_exptl_absorpt_correction_T_min 0.551183
_exptl_absorpt_correction_type numerical
_exptl_absorpt_process_details
;               
 (NUMABS; "Higashi," 1999)            
;
_exptl_crystal_colour 'pale green'
_exptl_crystal_density_diffrn 3.831
_exptl_crystal_description platelet
_exptl_crystal_F_000 3425
_exptl_crystal_size_max 0.161
_exptl_crystal_size_mid 0.155
_exptl_crystal_size_min 0.016
_refine_diff_density_max 1.814
_refine_diff_density_min -3.039
_refine_diff_density_rms 0.351
_refine_ls_abs_structure_details
;
 Refined as an inversion twin.
;
_refine_ls_abs_structure_Flack 0.52(10)
_refine_ls_extinction_coef .
_refine_ls_extinction_method none
_refine_ls_goodness_of_fit_ref 1.046
_refine_ls_hydrogen_treatment undef
_refine_ls_matrix_type full
_refine_ls_number_parameters 122
_refine_ls_number_reflns 1782
_refine_ls_number_restraints 1
_refine_ls_restrained_S_all 1.045
_refine_ls_R_factor_all 0.1150
_refine_ls_R_factor_gt 0.0785
_refine_ls_shift/su_max 0.149
_refine_ls_shift/su_mean 0.029
_refine_ls_structure_factor_coef Fsqd
_refine_ls_weighting_details 'w=1/[\s^2^(Fo^2^)+(0.0916P)^2^] where P=(Fo^2^+2Fc^2^)/3'
_refine_ls_weighting_scheme calc
_refine_ls_wR_factor_gt 0.1942
_refine_ls_wR_factor_ref 0.2203
_reflns_Friedel_coverage 0.827
_reflns_Friedel_fraction_full 1.000
_reflns_Friedel_fraction_max 0.999
_reflns_number_gt 1048
_reflns_number_total 1782
_reflns_threshold_expression 'I > 2\s(I)'
_cod_data_source_file JSSC-2015-228-258.cif
_cod_data_source_block 2
_cod_depositor_comments
;
The following automatic conversions were performed:

data name '_iucr_refine_instruction_details' was replaced with
'_iucr_refine_instructions_details' as specified in the replacement
file 'data/replacement-values/replacement_tags.lst'.

Automatic conversion script
Id: cif_correct_tags 9268 2022-04-12 08:56:07Z antanas 
;
_cod_database_code 1561906
_shelx_space_group_comment
;
The symmetry employed for this shelxl refinement is uniquely defined
by the following loop, which should always be used as a source of
symmetry information in preference to the above space-group names.
They are only intended as comments.
;

loop_
_space_group_symop_operation_xyz
'x, y, z'
'-x, -y, z'
'-x+1/4, y+1/4, z+1/4'
'x+3/4, -y+3/4, z+1/4'
'x, y+1/2, z+1/2'
'-x, -y+1/2, z+1/2'
'-x+1/4, y+3/4, z+3/4'
'x+3/4, -y+5/4, z+3/4'
'x+1/2, y, z+1/2'
'-x+1/2, -y, z+1/2'
'-x+3/4, y+1/4, z+3/4'
'x+5/4, -y+3/4, z+3/4'
'x+1/2, y+1/2, z'
'-x+1/2, -y+1/2, z'
'-x+3/4, y+3/4, z+1/4'
'x+5/4, -y+5/4, z+1/4'

loop_
_atom_site_label
_atom_site_type_symbol
_atom_site_fract_x
_atom_site_fract_y
_atom_site_fract_z
_atom_site_U_iso_or_equiv
_atom_site_adp_type
_atom_site_occupancy
_atom_site_site_symmetry_order
_atom_site_calc_flag
_atom_site_refinement_flags_posn
_atom_site_refinement_flags_adp
_atom_site_refinement_flags_occupancy
_atom_site_disorder_assembly
_atom_site_disorder_group
Ba1 Ba 0.1249(2) 0.18278(5) 0.5100(5) 0.0365(5) Uani 0.99 1 d . . P . .
Eu1 Eu 0.1249(2) 0.18278(5) 0.5100(5) 0.0365(5) Uani 0.01 1 d . . P . .
Si1 Si 0.1251(10) 0.11518(9) 0.0101(19) 0.0117(11) Uani 0.5714 1 d . . P . .
Al1 Al 0.1251(10) 0.11518(9) 0.0101(19) 0.0117(11) Uani 0.4286 1 d . . P . .
Si2 Si 0.1253(10) 0.11427(9) 0.509(2) 0.0103(11) Uani 0.5714 1 d . . P . .
Al2 Al 0.1253(10) 0.11427(9) 0.509(2) 0.0103(11) Uani 0.4286 1 d . . P . .
Si3 Si 0.1961(7) 0.06740(12) 0.255(3) 0.0152(14) Uani 0.5714 1 d . . P . .
Al3 Al 0.1961(7) 0.06740(12) 0.255(3) 0.0152(14) Uani 0.4286 1 d . . P . .
Si4 Si 0.3037(6) 0.18267(12) 0.008(3) 0.0126(12) Uani 0.5714 1 d . . P . .
Al4 Al 0.3037(6) 0.18267(12) 0.008(3) 0.0126(12) Uani 0.4286 1 d . . P . .
Si51 Si 0.161(2) 0.0162(3) 0.005(4) 0.0131(15) Uiso 0.2857 1 d . . P . .
Al51 Al 0.161(2) 0.0162(3) 0.005(4) 0.0131(15) Uiso 0.2143 1 d . . P . .
Si52 Si 0.087(2) 0.0166(3) 0.011(4) 0.0131(15) Uiso 0.2857 1 d . . P . .
Al52 Al 0.087(2) 0.0166(3) 0.011(4) 0.0131(15) Uiso 0.2143 1 d . . P . .
Si61 Si 0.087(2) 0.0166(3) 0.503(4) 0.0153(16) Uiso 0.2857 1 d . . P . .
Al61 Al 0.087(2) 0.0166(3) 0.503(4) 0.0153(16) Uiso 0.2143 1 d . . P . .
Si62 Si 0.161(2) 0.0164(3) 0.509(4) 0.0153(16) Uiso 0.2857 1 d . . P . .
Al62 Al 0.161(2) 0.0164(3) 0.509(4) 0.0153(16) Uiso 0.2143 1 d . . P . .
Si71 Si 0.1006(17) 0.2202(3) 0.016(3) 0.0161(15) Uiso 0.2857 1 d . . P . .
Al71 Al 0.1006(17) 0.2202(3) 0.016(3) 0.0161(15) Uiso 0.2143 1 d . . P . .
Si72 Si 0.1518(16) 0.2204(3) 0.013(3) 0.0161(15) Uiso 0.2857 1 d . . P . .
Al72 Al 0.1518(16) 0.2204(3) 0.013(3) 0.0161(15) Uiso 0.2143 1 d . . P . .
N1 N 0.124(3) 0.0817(3) 0.021(6) 0.015(4) Uiso 1 1 d . . . . .
N2 N 0.125(3) 0.0809(3) 0.531(5) 0.008(4) Uiso 1 1 d . . . . .
N3 N 0.124(3) 0.1861(3) 0.006(8) 0.013(3) Uiso 1 1 d . . . . .
N41 N 0.041(6) 0.1263(7) 0.259(10) 0.023(6) Uiso 0.5 1 d . . P . .
N42 N 0.208(5) 0.1226(8) 0.271(10) 0.023(6) Uiso 0.5 1 d . . P . .
N51 N 0.293(5) 0.1273(7) 0.006(9) 0.015(5) Uiso 0.5 1 d . . P . .
N52 N -0.047(5) 0.1235(7) 0.511(9) 0.015(5) Uiso 0.5 1 d . . P . .
N61 N 0.342(6) 0.0130(9) 0.016(11) 0.022(6) Uiso 0.5 1 d . . P . .
N62 N 0.410(6) 0.0141(9) 0.014(12) 0.022(6) Uiso 0.5 1 d . . P . .
N71 N 0.127(6) 0.0345(8) 0.251(12) 0.012(6) Uiso 0.5 1 d . . P . .
N72 N 0.162(4) 0.0343(9) 0.275(10) 0.012(6) Uiso 0.5 1 d . . P . .
N81 N 0.092(6) 0.2373(8) 0.237(10) 0.022(6) Uiso 0.5 1 d . . P . .
N82 N 0.163(6) 0.2356(9) 0.246(11) 0.022(6) Uiso 0.5 1 d . . P . .
N91 N 0.135(8) 0.2856(11) -0.005(13) 0.019(7) Uiso 0.5 1 d . . P . .
N92 N 0.157(6) 0.2829(11) 0.017(12) 0.019(7) Uiso 0.5 1 d . . P . .

loop_
_atom_site_aniso_label
_atom_site_aniso_U_11
_atom_site_aniso_U_22
_atom_site_aniso_U_33
_atom_site_aniso_U_23
_atom_site_aniso_U_13
_atom_site_aniso_U_12
Ba1 0.0109(7) 0.0823(11) 0.0163(7) -0.0031(10) 0.0006(8) 0.0002(10)
Eu1 0.0109(7) 0.0823(11) 0.0163(7) -0.0031(10) 0.0006(8) 0.0002(10)
Si1 0.008(2) 0.016(2) 0.012(3) 0.003(4) 0.005(5) 0.001(3)
Al1 0.008(2) 0.016(2) 0.012(3) 0.003(4) 0.005(5) 0.001(3)
Si2 0.009(2) 0.012(2) 0.010(3) 0.002(3) -0.002(5) 0.001(3)
Al2 0.009(2) 0.012(2) 0.010(3) 0.002(3) -0.002(5) 0.001(3)
Si3 0.007(3) 0.026(3) 0.012(3) -0.001(3) 0.008(6) 0.001(2)
Al3 0.007(3) 0.026(3) 0.012(3) -0.001(3) 0.008(6) 0.001(2)
Si4 0.005(3) 0.024(3) 0.008(3) -0.002(2) -0.005(6) 0.004(2)
Al4 0.005(3) 0.024(3) 0.008(3) -0.002(2) -0.005(6) 0.004(2)

loop_
_atom_type_symbol
_atom_type_description
_atom_type_scat_dispersion_real
_atom_type_scat_dispersion_imag
_atom_type_scat_source
N N 0.0061 0.0033 'International Tables Vol C Tables 4.2.6.8 and 6.1.1.4'
Al Al 0.0645 0.0514 'International Tables Vol C Tables 4.2.6.8 and 6.1.1.4'
Si Si 0.0817 0.0704 'International Tables Vol C Tables 4.2.6.8 and 6.1.1.4'
Ba Ba -0.3244 2.2819 'International Tables Vol C Tables 4.2.6.8 and 6.1.1.4'

loop_
_exptl_crystal_face_index_h
_exptl_crystal_face_index_k
_exptl_crystal_face_index_l
_exptl_crystal_face_perp_dist
0.01 -53.42 -0.04 0.0059
-7.97 10.93 -3.40 0.0760
-0.01 53.42 0.04 0.0088
6.92 -28.22 2.94 0.0521
-5.25 22.44 4.40 0.0532
-5.48 33.03 3.36 0.0497
-4.25 48.31 -0.30 0.0346
3.75 2.35 -5.50 0.0690
4.35 -48.12 0.13 0.0164
-3.47 -5.59 5.53 0.0564

loop_
_geom_angle_atom_site_label_1
_geom_angle_atom_site_label_2
_geom_angle_atom_site_label_3
_geom_angle
_geom_angle_site_symmetry_1
_geom_angle_site_symmetry_3
N2 Ba1 N3 118.1(7) 8_444 1_556
N2 Ba1 N1 115.6(7) 8_444 16_445
N3 Ba1 N1 119.5(8) 1_556 16_445
N2 Ba1 N3 63.5(8) 8_444 .
N3 Ba1 N3 173.2(6) 1_556 .
N1 Ba1 N3 62.8(9) 16_445 .
N2 Ba1 N1 57.8(8) 8_444 8_445
N3 Ba1 N1 60.5(9) 1_556 8_445
N1 Ba1 N1 150.2(6) 16_445 8_445
N3 Ba1 N1 121.2(8) . 8_445
N2 Ba1 N2 151.5(6) 8_444 16_445
N3 Ba1 N2 59.5(8) 1_556 16_445
N1 Ba1 N2 60.1(9) 16_445 16_445
N3 Ba1 N2 122.7(7) . 16_445
N1 Ba1 N2 110.4(7) 8_445 16_445
N2 Ba1 N71 146.6(15) 8_444 16_445
N3 Ba1 N71 89.2(14) 1_556 16_445
N1 Ba1 N71 56.4(12) 16_445 16_445
N3 Ba1 N71 87.2(14) . 16_445
N1 Ba1 N71 146.2(12) 8_445 16_445
N2 Ba1 N71 58.2(11) 16_445 16_445
N2 Ba1 N91 53.6(15) 8_444 6
N3 Ba1 N91 89.6(16) 1_556 6
N1 Ba1 N91 146.4(17) 16_445 6
N3 Ba1 N91 86.4(15) . 6
N1 Ba1 N91 57.3(12) 8_445 6
N2 Ba1 N91 146.1(14) 16_445 6
N71 Ba1 N91 112.5(12) 16_445 6
N2 Ba1 Al4 31.3(6) 8_444 9_455
N3 Ba1 Al4 90.1(6) 1_556 9_455
N1 Ba1 Al4 146.9(6) 16_445 9_455
N3 Ba1 Al4 89.6(7) . 9_455
N1 Ba1 Al4 34.6(7) 8_445 9_455
N2 Ba1 Al4 145.0(6) 16_445 9_455
N71 Ba1 Al4 145.5(9) 16_445 9_455
N91 Ba1 Al4 33.0(13) 6 9_455
N2 Ba1 Si4 31.3(6) 8_444 9_455
N3 Ba1 Si4 90.1(6) 1_556 9_455
N1 Ba1 Si4 146.9(6) 16_445 9_455
N3 Ba1 Si4 89.6(7) . 9_455
N1 Ba1 Si4 34.6(7) 8_445 9_455
N2 Ba1 Si4 145.0(6) 16_445 9_455
N71 Ba1 Si4 145.5(9) 16_445 9_455
N91 Ba1 Si4 33.0(13) 6 9_455
Al4 Ba1 Si4 0.0 9_455 9_455
N2 Ba1 Al3 148.0(6) 8_444 16_445
N3 Ba1 Al3 90.7(7) 1_556 16_445
N1 Ba1 Al3 32.3(7) 16_445 16_445
N3 Ba1 Al3 89.7(7) . 16_445
N1 Ba1 Al3 145.9(6) 8_445 16_445
N2 Ba1 Al3 35.6(6) 16_445 16_445
N71 Ba1 Al3 34.7(9) 16_445 16_445
N91 Ba1 Al3 147.2(13) 6 16_445
Al4 Ba1 Al3 179.2(6) 9_455 16_445
Si4 Ba1 Al3 179.2(6) 9_455 16_445
N2 Ba1 Si3 148.0(6) 8_444 16_445
N3 Ba1 Si3 90.7(7) 1_556 16_445
N1 Ba1 Si3 32.3(7) 16_445 16_445
N3 Ba1 Si3 89.7(7) . 16_445
N1 Ba1 Si3 145.9(6) 8_445 16_445
N2 Ba1 Si3 35.6(6) 16_445 16_445
N71 Ba1 Si3 34.7(9) 16_445 16_445
N91 Ba1 Si3 147.2(13) 6 16_445
Al4 Ba1 Si3 179.2(6) 9_455 16_445
Si4 Ba1 Si3 179.2(6) 9_455 16_445
Al3 Ba1 Si3 0.0 16_445 16_445
N51 Si1 N52 54.4(19) 8_444 16_444
N51 Si1 N1 104.8(16) 8_444 .
N52 Si1 N1 111.9(17) 16_444 .
N51 Si1 N42 154.1(15) 8_444 .
N52 Si1 N42 116(2) 16_444 .
N1 Si1 N42 101.1(17) . .
N51 Si1 N41 114(2) 8_444 .
N52 Si1 N41 140.8(15) 16_444 .
N1 Si1 N41 107.2(17) . .
N42 Si1 N41 56(2) . .
N51 Si1 N42 61(2) 8_444 8_444
N52 Si1 N42 109(2) 16_444 8_444
N1 Si1 N42 110.6(17) . 8_444
N42 Si1 N42 108(3) . 8_444
N41 Si1 N42 54(2) . 8_444
N51 Si1 N51 110(2) 8_444 .
N52 Si1 N51 57(2) 16_444 .
N1 Si1 N51 111.5(16) . .
N42 Si1 N51 60(2) . .
N41 Si1 N51 109(2) . .
N42 Si1 N51 137.8(15) 8_444 .
N42 Si2 N41 57(3) . 16_445
N42 Si2 N51 149.8(16) . 8_445
N41 Si2 N51 112(3) 16_445 8_445
N42 Si2 N2 109.1(17) . .
N41 Si2 N2 107.1(17) 16_445 .
N51 Si2 N2 101.1(15) 8_445 .
N42 Si2 N52 114(3) . .
N41 Si2 N52 147.2(15) 16_445 .
N51 Si2 N52 58(2) 8_445 .
N2 Si2 N52 105.6(15) . .
N42 Si2 N52 113(2) . 16_445
N41 Si2 N52 59(2) 16_445 16_445
N51 Si2 N52 54(2) 8_445 16_445
N2 Si2 N52 107.4(15) . 16_445
N52 Si2 N52 108(2) . 16_445
N42 Si2 N41 57(2) . .
N41 Si2 N41 110(3) 16_445 .
N51 Si2 N41 112(2) 8_445 .
N2 Si2 N41 114.2(17) . .
N52 Si2 N41 58(2) . .
N52 Si2 N41 138.2(15) 16_445 .
N42 Si2 Ba1 74.8(15) . .
N41 Si2 Ba1 73.2(14) 16_445 .
N51 Si2 Ba1 74.9(12) 8_445 .
N2 Si2 Ba1 175.6(10) . .
N52 Si2 Ba1 74.0(12) . .
N52 Si2 Ba1 68.8(12) 16_445 .
N41 Si2 Ba1 69.4(14) . .
N1 Si3 N3 118(2) . 16_445
N1 Si3 N72 114(2) . .
N3 Si3 N72 95.1(16) 16_445 .
N1 Si3 N71 104(2) . .
N3 Si3 N71 105.6(19) 16_445 .
N72 Si3 N71 11(3) . .
N1 Si3 N2 110.9(13) . .
N3 Si3 N2 114(2) 16_445 .
N72 Si3 N2 104(2) . .
N71 Si3 N2 103(2) . .
N1 Si3 Al71 128.4(14) . 16_445
N3 Si3 Al71 46.4(6) 16_445 16_445
N72 Si3 Al71 48.8(15) . 16_445
N71 Si3 Al71 59.3(19) . 16_445
N2 Si3 Al71 120.2(12) . 16_445
N1 Si3 Si71 128.4(14) . 16_445
N3 Si3 Si71 46.4(6) 16_445 16_445
N72 Si3 Si71 48.8(15) . 16_445
N71 Si3 Si71 59.3(19) . 16_445
N2 Si3 Si71 120.2(12) . 16_445
Al71 Si3 Si71 0.0 16_445 16_445
N1 Si3 Al72 128.1(14) . 16_445
N3 Si3 Al72 38.4(6) 16_445 16_445
N72 Si3 Al72 56.7(15) . 16_445
N71 Si3 Al72 67.2(19) . 16_445
N2 Si3 Al72 121.0(12) . 16_445
Al71 Si3 Al72 8.0(4) 16_445 16_445
Si71 Si3 Al72 8.0(4) 16_445 16_445
N1 Si3 Ba1 65.9(10) . 8_444
N3 Si3 Ba1 173.8(6) 16_445 8_444
N72 Si3 Ba1 78.7(15) . 8_444
N71 Si3 Ba1 68.3(19) . 8_444
N2 Si3 Ba1 67.8(8) . 8_444
Al71 Si3 Ba1 127.5(4) 16_445 8_444
Si71 Si3 Ba1 127.5(4) 16_445 8_444
Al72 Si3 Ba1 135.5(4) 16_445 8_444
N1 Si3 Eu1 65.9(10) . 8_444
N3 Si3 Eu1 173.8(6) 16_445 8_444
N72 Si3 Eu1 78.7(15) . 8_444
N71 Si3 Eu1 68.3(19) . 8_444
N2 Si3 Eu1 67.8(8) . 8_444
Al71 Si3 Eu1 127.5(4) 16_445 8_444
Si71 Si3 Eu1 127.5(4) 16_445 8_444
Al72 Si3 Eu1 135.5(4) 16_445 8_444
Ba1 Si3 Eu1 0.00(14) 8_444 8_444
N1 Si3 Eu1 62.6(12) . 16_444
N3 Si3 Eu1 58.9(17) 16_445 16_444
N72 Si3 Eu1 98.8(19) . 16_444
N71 Si3 Eu1 100(2) . 16_444
N2 Si3 Eu1 156.9(7) . 16_444
Al71 Si3 Eu1 72.5(6) 16_445 16_444
Si71 Si3 Eu1 72.5(6) 16_445 16_444
Al72 Si3 Eu1 68.8(5) 16_445 16_444
Ba1 Si3 Eu1 121.9(5) 8_444 16_444
Eu1 Si3 Eu1 121.9(5) 8_444 16_444
N1 Si3 Ba1 62.6(12) . 16_444
N3 Si3 Ba1 58.9(17) 16_445 16_444
N72 Si3 Ba1 98.8(19) . 16_444
N71 Si3 Ba1 100(2) . 16_444
N2 Si3 Ba1 156.9(7) . 16_444
Al71 Si3 Ba1 72.5(6) 16_445 16_444
Si71 Si3 Ba1 72.5(6) 16_445 16_444
Al72 Si3 Ba1 68.8(5) 16_445 16_444
Ba1 Si3 Ba1 121.9(5) 8_444 16_444
Eu1 Si3 Ba1 121.9 8_444 16_444
Eu1 Si3 Ba1 0.0 16_444 16_444
N2 Si4 N91 103(3) 16_444 14
N2 Si4 N3 117(2) 16_444 .
N91 Si4 N3 104(2) 14 .
N2 Si4 N92 111(2) 16_444 14
N91 Si4 N92 9(4) 14 14
N3 Si4 N92 96.2(19) . 14
N2 Si4 N1 109.2(13) 16_444 16_445
N91 Si4 N1 107(3) 14 16_445
N3 Si4 N1 115(2) . 16_445
N92 Si4 N1 107(3) 14 16_445
N2 Si4 Si72 127.5(13) 16_444 .
N91 Si4 Si72 57(2) 14 .
N3 Si4 Si72 47.1(6) . .
N92 Si4 Si72 49.1(19) 14 .
N1 Si4 Si72 122.8(13) 16_445 .
N2 Si4 Ba1 65.3(9) 16_444 9_554
N91 Si4 Ba1 70(2) 14 9_554
N3 Si4 Ba1 174.1(6) . 9_554
N92 Si4 Ba1 77.9(18) 14 9_554
N1 Si4 Ba1 67.8(10) 16_445 9_554
Si72 Si4 Ba1 127.0(4) . 9_554
N2 Si4 Eu1 65.3(9) 16_444 9_554
N91 Si4 Eu1 70(2) 14 9_554
N3 Si4 Eu1 174.1(6) . 9_554
N92 Si4 Eu1 77.9(18) 14 9_554
N1 Si4 Eu1 67.8(10) 16_445 9_554
Si72 Si4 Eu1 127.0(4) . 9_554
Ba1 Si4 Eu1 0.00(14) 9_554 9_554
N2 Si4 Eu1 62.5(11) 16_444 1_554
N91 Si4 Eu1 98(3) 14 1_554
N3 Si4 Eu1 58.5(17) . 1_554
N92 Si4 Eu1 98(2) 14 1_554
N1 Si4 Eu1 155.0(7) 16_445 1_554
Si72 Si4 Eu1 72.3(6) . 1_554
Ba1 Si4 Eu1 121.5(5) 9_554 1_554
Eu1 Si4 Eu1 121.5(5) 9_554 1_554
N2 Si4 Ba1 62.5(11) 16_444 1_554
N91 Si4 Ba1 98(3) 14 1_554
N3 Si4 Ba1 58.5(17) . 1_554
N92 Si4 Ba1 98(2) 14 1_554
N1 Si4 Ba1 155.0(7) 16_445 1_554
Si72 Si4 Ba1 72.3(6) . 1_554
Ba1 Si4 Ba1 121.5(5) 9_554 1_554
Eu1 Si4 Ba1 121.5 9_554 1_554
Eu1 Si4 Ba1 0.0 1_554 1_554
Si52 Si51 N81 91(3) . 7_544
Si52 Si51 N71 76(3) . .
N81 Si51 N71 127(3) 7_544 .
Si52 Si51 N82 67(3) . 7_544
N81 Si51 N82 23.4(19) 7_544 7_544
N71 Si51 N82 117(3) . 7_544
Si52 Si51 N92 69(3) . 7_544
N81 Si51 N92 116(3) 7_544 7_544
N71 Si51 N92 107(3) . 7_544
N82 Si51 N92 106(3) 7_544 7_544
Si52 Si51 N61 174(4) . .
N81 Si51 N61 86(3) 7_544 .
N71 Si51 N61 102(3) . .
N82 Si51 N61 109(3) 7_544 .
N92 Si51 N61 117(3) 7_544 .
Si52 Si51 N72 87(3) . .
N81 Si51 N72 125(3) 7_544 .
N71 Si51 N72 12(3) . .
N82 Si51 N72 120(3) 7_544 .
N92 Si51 N72 114(3) 7_544 .
N61 Si51 N72 91(3) . .
Si52 Si51 N91 78(3) . 7_544
N81 Si51 N91 119(3) 7_544 7_544
N71 Si51 N91 108(3) . 7_544
N82 Si51 N91 112(3) 7_544 7_544
N92 Si51 N91 8(4) 7_544 7_544
N61 Si51 N91 109(3) . 7_544
N72 Si51 N91 114(3) . 7_544
Si52 Si51 Al62 137(2) . 10_554
N81 Si51 Al62 47(2) 7_544 10_554
N71 Si51 Al62 121(2) . 10_554
N82 Si51 Al62 70(2) 7_544 10_554
N92 Si51 Al62 129(2) 7_544 10_554
N61 Si51 Al62 38.8(16) . 10_554
N72 Si51 Al62 110.5(17) . 10_554
N91 Si51 Al62 124(2) 7_544 10_554
Si52 Si51 Si62 137(2) . 10_554
N81 Si51 Si62 47(2) 7_544 10_554
N71 Si51 Si62 121(2) . 10_554
N82 Si51 Si62 70(2) 7_544 10_554
N92 Si51 Si62 129(2) 7_544 10_554
N61 Si51 Si62 38.8(16) . 10_554
N72 Si51 Si62 110.5(17) . 10_554
N91 Si51 Si62 124(2) 7_544 10_554
Al62 Si51 Si62 0.0 10_554 10_554
Si52 Si51 Si71 135(3) . 16_445
N81 Si51 Si71 110(3) 7_544 16_445
N71 Si51 Si71 60(2) . 16_445
N82 Si51 Si71 126(2) 7_544 16_445
N92 Si51 Si71 128(2) 7_544 16_445
N61 Si51 Si71 43(2) . 16_445
N72 Si51 Si71 48.2(15) . 16_445
N91 Si51 Si71 121(2) 7_544 16_445
Al62 Si51 Si71 70.0(8) 10_554 16_445
Si62 Si51 Si71 70.0(8) 10_554 16_445
Si51 Si52 N82 88(3) . 7_544
Si51 Si52 N92 87(3) . 7_544
N82 Si52 N92 118(3) 7_544 7_544
Si51 Si52 N81 64(3) . 7_544
N82 Si52 N81 24.6(17) 7_544 7_544
N92 Si52 N81 113(3) 7_544 7_544
Si51 Si52 N82 172(4) . 8_444
N82 Si52 N82 86(3) 7_544 8_444
N92 Si52 N82 91(3) 7_544 8_444
N81 Si52 N82 110(3) 7_544 8_444
Si51 Si52 N71 80(3) . .
N82 Si52 N71 126(3) 7_544 .
N92 Si52 N71 114(3) 7_544 .
N81 Si52 N71 118(3) 7_544 .
N82 Si52 N71 108(3) 8_444 .
Si51 Si52 N91 80(4) . 7_544
N82 Si52 N91 119(3) 7_544 7_544
N92 Si52 N91 7(4) 7_544 7_544
N81 Si52 N91 111(3) 7_544 7_544
N82 Si52 N91 98(3) 8_444 7_544
N71 Si52 N91 110(3) . 7_544
Si51 Si52 N72 71(3) . .
N82 Si52 N72 122(3) 7_544 .
N92 Si52 N72 115(3) 7_544 .
N81 Si52 N72 110(3) 7_544 .
N82 Si52 N72 117(3) 8_444 .
N71 Si52 N72 9(3) . .
N91 Si52 N72 110(3) 7_544 .
Si51 Si52 Al72 137(3) . 8_444
N82 Si52 Al72 104(2) 7_544 8_444
N92 Si52 Al72 51(2) 7_544 8_444
N81 Si52 Al72 121(2) 7_544 8_444
N82 Si52 Al72 40(2) 8_444 8_444
N71 Si52 Al72 120(2) . 8_444
N91 Si52 Al72 58(2) 7_544 8_444
N72 Si52 Al72 128.4(16) . 8_444
Si51 Si52 Si72 137(3) . 8_444
N82 Si52 Si72 104(2) 7_544 8_444
N92 Si52 Si72 51(2) 7_544 8_444
N81 Si52 Si72 121(2) 7_544 8_444
N82 Si52 Si72 40(2) 8_444 8_444
N71 Si52 Si72 120(2) . 8_444
N91 Si52 Si72 58(2) 7_544 8_444
N72 Si52 Si72 128.4(16) . 8_444
Al72 Si52 Si72 0.0 8_444 8_444
Si51 Si52 Si52 133(2) . 2
N82 Si52 Si52 45(2) 7_544 2
N92 Si52 Si52 113(2) 7_544 2
N81 Si52 Si52 69(2) 7_544 2
N82 Si52 Si52 41.6(16) 8_444 2
N71 Si52 Si52 123(2) . 2
N91 Si52 Si52 119(2) 7_544 2
N72 Si52 Si52 127.3(15) . 2
Al72 Si52 Si52 70.7(8) 8_444 2
Si72 Si52 Si52 70.7(8) 8_444 2
Si62 Si61 N62 88(3) . 10
Si62 Si61 N61 65(3) . 10
N62 Si61 N61 23.2(18) 10 10
Si62 Si61 N91 79(4) . 7_545
N62 Si61 N91 122(4) 10 7_545
N61 Si61 N91 115(3) 10 7_545
Si62 Si61 N62 173(4) . 9_455
N62 Si61 N62 87(3) 10 9_455
N61 Si61 N62 110(3) 10 9_455
N91 Si61 N62 100(3) 7_545 9_455
Si62 Si61 N92 86(3) . 7_545
N62 Si61 N92 117(3) 10 7_545
N61 Si61 N92 113(3) 10 7_545
N91 Si61 N92 9(4) 7_545 7_545
N62 Si61 N92 92(3) 9_455 7_545
Si62 Si61 N72 68(3) . .
N62 Si61 N72 123(3) 10 .
N61 Si61 N72 110(3) 10 .
N91 Si61 N72 104(3) 7_545 .
N62 Si61 N72 119(3) 9_455 .
N92 Si61 N72 113(2) 7_545 .
Si62 Si61 N71 80(3) . .
N62 Si61 N71 124(3) 10 .
N61 Si61 N71 115(3) 10 .
N91 Si61 N71 109(3) 7_545 .
N62 Si61 N71 107(3) 9_455 .
N92 Si61 N71 117(3) 7_545 .
N72 Si61 N71 12(3) . .
Si62 Si61 Si61 134(3) . 2
N62 Si61 Si61 46(2) 10 2
N61 Si61 Si61 69(2) 10 2
N91 Si61 Si61 121(2) 7_545 2
N62 Si61 Si61 41.1(16) 9_455 2
N92 Si61 Si61 112(2) 7_545 2
N72 Si61 Si61 131.5(18) . 2
N71 Si61 Si61 122(2) . 2
Si62 Si61 Al61 134(3) . 2
N62 Si61 Al61 46(2) 10 2
N61 Si61 Al61 69(2) 10 2
N91 Si61 Al61 121(2) 7_545 2
N62 Si61 Al61 41.1(16) 9_455 2
N92 Si61 Al61 112(2) 7_545 2
N72 Si61 Al61 131.5(18) . 2
N71 Si61 Al61 122(2) . 2
Si61 Si61 Al61 0.0(14) 2 2
Si62 Si61 Al72 135(3) . 8_445
N62 Si61 Al72 105(2) 10 8_445
N61 Si61 Al72 122(2) 10 8_445
N91 Si61 Al72 57(3) 7_545 8_445
N62 Si61 Al72 42(2) 9_455 8_445
N92 Si61 Al72 50(2) 7_545 8_445
N72 Si61 Al72 128.1(18) . 8_445
N71 Si61 Al72 121(2) . 8_445
Si61 Si61 Al72 71.1(8) 2 8_445
Al61 Si61 Al72 71.1(8) 2 8_445
Si61 Si62 N61 90(3) . 10
Si61 Si62 N72 87(3) . .
N61 Si62 N72 126(3) 10 .
Si61 Si62 N62 67(3) . 10
N61 Si62 N62 22.5(19) 10 10
N72 Si62 N62 122(3) . 10
Si61 Si62 N91 77(4) . 7_545
N61 Si62 N91 123(3) 10 7_545
N72 Si62 N91 109(3) . 7_545
N62 Si62 N91 114(3) 10 7_545
Si61 Si62 N81 171(4) . 16_445
N61 Si62 N81 85(3) 10 16_445
N72 Si62 N81 90(3) . 16_445
N62 Si62 N81 107(3) 10 16_445
N91 Si62 N81 112(3) 7_545 16_445
Si61 Si62 N71 77(3) . .
N61 Si62 N71 123(3) 10 .
N72 Si62 N71 11(3) . .
N62 Si62 N71 115(3) 10 .
N91 Si62 N71 107(3) 7_545 .
N81 Si62 N71 100(3) 16_445 .
Si61 Si62 N92 71(3) . 7_545
N61 Si62 N92 116(3) 10 7_545
N72 Si62 N92 114(3) . 7_545
N62 Si62 N92 106(3) 10 7_545
N91 Si62 N92 9(3) 7_545 7_545
N81 Si62 N92 118(3) 16_445 7_545
N71 Si62 N92 111(3) . 7_545
Si61 Si62 Si71 137(3) . 16_445
N61 Si62 Si71 108(3) 10 16_445
N72 Si62 Si71 50.0(17) . 16_445
N62 Si62 Si71 125(2) 10 16_445
N91 Si62 Si71 119(2) 7_545 16_445
N81 Si62 Si71 39.9(18) 16_445 16_445
N71 Si62 Si71 61(2) . 16_445
N92 Si62 Si71 128(2) 7_545 16_445
Si61 Si62 Al71 137(3) . 16_445
N61 Si62 Al71 108(3) 10 16_445
N72 Si62 Al71 50.0(17) . 16_445
N62 Si62 Al71 125(2) 10 16_445
N91 Si62 Al71 119(2) 7_545 16_445
N81 Si62 Al71 39.9(18) 16_445 16_445
N71 Si62 Al71 61(2) . 16_445
N92 Si62 Al71 128(2) 7_545 16_445
Si71 Si62 Al71 0.0(10) 16_445 16_445
Si61 Si62 Si51 136(2) . 10
N61 Si62 Si51 47(2) 10 10
N72 Si62 Si51 112.6(19) . 10
N62 Si62 Si51 69(2) 10 10
N91 Si62 Si51 126(3) 7_545 10
N81 Si62 Si51 38.1(15) 16_445 10
N71 Si62 Si51 119(2) . 10
N92 Si62 Si51 126(2) 7_545 10
Si71 Si62 Si51 69.4(8) 16_445 10
Al71 Si62 Si51 69.4(8) 16_445 10
Si72 Si71 N81 94(4) . .
Si72 Si71 N82 69(4) . .
N81 Si71 N82 24.9(18) . .
Si72 Si71 N61 91(4) . 8_444
N81 Si71 N61 114(3) . 8_444
N82 Si71 N61 117(2) . 8_444
Si72 Si71 N62 69(4) . 8_444
N81 Si71 N62 115(2) . 8_444
N82 Si71 N62 108(3) . 8_444
N61 Si71 N62 22.1(17) 8_444 8_444
Si72 Si71 N3 84(3) . .
N81 Si71 N3 127(3) . .
N82 Si71 N3 117(3) . .
N61 Si71 N3 120(3) 8_444 .
N62 Si71 N3 113(3) 8_444 .
Si72 Si71 N72 174(4) . 8_444
N81 Si71 N72 90(3) . 8_444
N82 Si71 N72 114(3) . 8_444
N61 Si71 N72 92(3) 8_444 8_444
N62 Si71 N72 114(3) 8_444 8_444
N3 Si71 N72 90.2(18) . 8_444
Si72 Si71 N71 173(4) . 8_444
N81 Si71 N71 93(3) . 8_444
N82 Si71 N71 117(3) . 8_444
N61 Si71 N71 89(3) 8_444 8_444
N62 Si71 N71 110(3) 8_444 8_444
N3 Si71 N71 90.9(16) . 8_444
N72 Si71 N71 4(3) 8_444 8_444
Si72 Si71 Al62 141(4) . 8_444
N81 Si71 Al62 47(2) . 8_444
N82 Si71 Al62 71(2) . 8_444
N61 Si71 Al62 108(2) 8_444 8_444
N62 Si71 Al62 126(2) 8_444 8_444
N3 Si71 Al62 113.6(15) . 8_444
N72 Si71 Al62 42.4(17) 8_444 8_444
N71 Si71 Al62 45.3(17) 8_444 8_444
Si72 Si71 Si62 141(4) . 8_444
N81 Si71 Si62 47(2) . 8_444
N82 Si71 Si62 71(2) . 8_444
N61 Si71 Si62 108(2) 8_444 8_444
N62 Si71 Si62 126(2) 8_444 8_444
N3 Si71 Si62 113.6(15) . 8_444
N72 Si71 Si62 42.4(17) 8_444 8_444
N71 Si71 Si62 45.3(17) 8_444 8_444
Al62 Si71 Si62 0.0 8_444 8_444
Si72 Si71 Si3 129(3) . 8_444
N81 Si71 Si3 116(2) . 8_444
N82 Si71 Si3 129(2) . 8_444
N61 Si71 Si3 111(2) 8_444 8_444
N62 Si71 Si3 123(2) 8_444 8_444
N3 Si71 Si3 45.0(10) . 8_444
N72 Si71 Si3 45.2(14) 8_444 8_444
N71 Si71 Si3 45.8(12) 8_444 8_444
Al62 Si71 Si3 77.0(7) 8_444 8_444
Si62 Si71 Si3 77.0(7) 8_444 8_444
Si71 Si72 N82 93(4) . .
Si71 Si72 N62 95(4) . 8_444
N82 Si72 N62 120(3) . 8_444
Si71 Si72 N81 69(4) . .
N82 Si72 N81 24.9(18) . .
N62 Si72 N81 116(2) 8_444 .
Si71 Si72 N61 73(4) . 8_444
N82 Si72 N61 118(2) . 8_444
N62 Si72 N61 22.1(18) 8_444 8_444
N81 Si72 N61 105(3) . 8_444
Si71 Si72 N3 80(3) . .
N82 Si72 N3 122(3) . .
N62 Si72 N3 118(3) 8_444 .
N81 Si72 N3 119(2) . .
N61 Si72 N3 115(2) 8_444 .
Si71 Si72 N92 173(4) . 14
N82 Si72 N92 88(3) . 14
N62 Si72 N92 90(3) 8_444 14
N81 Si72 N92 113(3) . 14
N61 Si72 N92 113(3) 8_444 14
N3 Si72 N92 93(2) . 14
Si71 Si72 N91 170(4) . 14
N82 Si72 N91 93(3) . 14
N62 Si72 N91 89(3) 8_444 14
N81 Si72 N91 117(3) . 14
N61 Si72 N91 111(3) 8_444 14
N3 Si72 N91 90.0(19) . 14
N92 Si72 N91 5(4) 14 14
Si71 Si72 Al52 138(4) . 16_445
N82 Si72 Al52 45(2) . 16_445
N62 Si72 Al52 110(2) 8_444 16_445
N81 Si72 Al52 70(2) . 16_445
N61 Si72 Al52 126.2(19) 8_444 16_445
N3 Si72 Al52 113.9(15) . 16_445
N92 Si72 Al52 43(2) 14 16_445
N91 Si72 Al52 48(2) 14 16_445
Si71 Si72 Si52 138(4) . 16_445
N82 Si72 Si52 45(2) . 16_445
N62 Si72 Si52 110(2) 8_444 16_445
N81 Si72 Si52 70(2) . 16_445
N61 Si72 Si52 126.2(19) 8_444 16_445
N3 Si72 Si52 113.9(15) . 16_445
N92 Si72 Si52 43(2) 14 16_445
N91 Si72 Si52 48(2) 14 16_445
Al52 Si72 Si52 0.0 16_445 16_445
Si71 Si72 Al61 140(4) . 16_444
N82 Si72 Al61 109(2) . 16_444
N62 Si72 Al61 45(2) 8_444 16_444
N81 Si72 Al61 126(2) . 16_444
N61 Si72 Al61 67(2) 8_444 16_444
N3 Si72 Al61 111.8(16) . 16_444
N92 Si72 Al61 45(2) 14 16_444
N91 Si72 Al61 44.0(19) 14 16_444
Al52 Si72 Al61 74.3(7) 16_445 16_444
Si52 Si72 Al61 74.3(7) 16_445 16_444
Si3 N1 Si1 117.6(17) . .
Si3 N1 Al4 129.8(10) . 8_444
Si1 N1 Al4 112.4(16) . 8_444
Si3 N1 Si4 129.8(10) . 8_444
Si1 N1 Si4 112.4(16) . 8_444
Al4 N1 Si4 0.0 8_444 8_444
Si3 N1 Ba1 81.8(12) . 8_444
Si1 N1 Ba1 106.5(12) . 8_444
Al4 N1 Ba1 88.6(11) 8_444 8_444
Si4 N1 Ba1 88.6(11) 8_444 8_444
Si3 N1 Eu1 81.8(12) . 8_444
Si1 N1 Eu1 106.5(12) . 8_444
Al4 N1 Eu1 88.6(11) 8_444 8_444
Si4 N1 Eu1 88.6(11) 8_444 8_444
Ba1 N1 Eu1 0.00(15) 8_444 8_444
Si3 N1 Eu1 87.1(11) . 16_444
Si1 N1 Eu1 103.1(12) . 16_444
Al4 N1 Eu1 77.6(11) 8_444 16_444
Si4 N1 Eu1 77.6(11) 8_444 16_444
Ba1 N1 Eu1 150.2(6) 8_444 16_444
Eu1 N1 Eu1 150.2(6) 8_444 16_444
Si3 N1 Ba1 87.1(11) . 16_444
Si1 N1 Ba1 103.1(12) . 16_444
Al4 N1 Ba1 77.6(11) 8_444 16_444
Si4 N1 Ba1 77.6(11) 8_444 16_444
Ba1 N1 Ba1 150.2(6) 8_444 16_444
Eu1 N1 Ba1 150.2 8_444 16_444
Eu1 N1 Ba1 0.0 16_444 16_444
Al4 N2 Si4 0.0 8_445 8_445
Al4 N2 Si2 119.5(14) 8_445 .
Si4 N2 Si2 119.5(14) 8_445 .
Al4 N2 Si3 132.2(10) 8_445 .
Si4 N2 Si3 132.2(10) 8_445 .
Si2 N2 Si3 108.0(13) . .
Al4 N2 Ba1 83.5(10) 8_445 16_445
Si4 N2 Ba1 83.5(10) 8_445 16_445
Si2 N2 Ba1 106.2(11) . 16_445
Si3 N2 Ba1 88.8(9) . 16_445
Al4 N2 Eu1 83.5(10) 8_445 16_445
Si4 N2 Eu1 83.5(10) 8_445 16_445
Si2 N2 Eu1 106.2(11) . 16_445
Si3 N2 Eu1 88.8(9) . 16_445
Ba1 N2 Eu1 0.00(11) 16_445 16_445
Al4 N2 Ba1 88.3(10) 8_445 8_444
Si4 N2 Ba1 88.3(10) 8_445 8_444
Si2 N2 Ba1 101.7(10) . 8_444
Si3 N2 Ba1 76.7(9) . 8_444
Ba1 N2 Ba1 151.4(6) 16_445 8_444
Eu1 N2 Ba1 151.4 16_445 8_444
Al4 N2 Eu1 88.3(10) 8_445 8_444
Si4 N2 Eu1 88.3(10) 8_445 8_444
Si2 N2 Eu1 101.7(10) . 8_444
Si3 N2 Eu1 76.7(9) . 8_444
Ba1 N2 Eu1 151.4(6) 16_445 8_444
Eu1 N2 Eu1 151.4(6) 16_445 8_444
Ba1 N2 Eu1 0.00(10) 8_444 8_444
Al3 N3 Si3 0.0 8_444 8_444
Al3 N3 Si4 168.3(10) 8_444 .
Si3 N3 Si4 168.3(10) 8_444 .
Al3 N3 Si71 88.6(12) 8_444 .
Si3 N3 Si71 88.6(12) 8_444 .
Si4 N3 Si71 103.1(13) . .
Al3 N3 Si72 104.6(13) 8_444 .
Si3 N3 Si72 104.6(13) 8_444 .
Si4 N3 Si72 87.2(12) . .
Si71 N3 Si72 16.0(5) . .
Al3 N3 Eu1 89.6(18) 8_444 1_554
Si3 N3 Eu1 89.6(18) 8_444 1_554
Si4 N3 Eu1 89.8(18) . 1_554
Si71 N3 Eu1 95.2(18) . 1_554
Si72 N3 Eu1 94.7(18) . 1_554
Al3 N3 Ba1 89.6(18) 8_444 1_554
Si3 N3 Ba1 89.6(18) 8_444 1_554
Si4 N3 Ba1 89.8(18) . 1_554
Si71 N3 Ba1 95.2(18) . 1_554
Si72 N3 Ba1 94.7(18) . 1_554
Eu1 N3 Ba1 0.0 1_554 1_554
Al3 N3 Ba1 90.0(18) 8_444 .
Si3 N3 Ba1 90.0(18) 8_444 .
Si4 N3 Ba1 89.2(18) . .
Si71 N3 Ba1 91.6(18) . .
Si72 N3 Ba1 92.0(18) . .
Eu1 N3 Ba1 173.2 1_554 .
Ba1 N3 Ba1 173.2(6) 1_554 .
N42 N41 N42 123(5) 8_444 .
N42 N41 Al2 60(2) 8_444 8_444
N42 N41 Al2 170(4) . 8_444
N42 N41 Si2 60(2) 8_444 8_444
N42 N41 Si2 170(4) . 8_444
Al2 N41 Si2 0.0 8_444 8_444
N42 N41 N52 119(3) 8_444 .
N42 N41 N52 117(4) . .
Al2 N41 N52 63(2) 8_444 .
Si2 N41 N52 63(2) 8_444 .
N42 N41 Si1 63(3) 8_444 .
N42 N41 Si1 62(3) . .
Al2 N41 Si1 123(3) 8_444 .
Si2 N41 Si1 123(3) 8_444 .
N52 N41 Si1 156(2) . .
N42 N41 Si2 161(3) 8_444 .
N42 N41 Si2 58(3) . .
Al2 N41 Si2 123.1 8_444 .
Si2 N41 Si2 123(3) 8_444 .
N52 N41 Si2 61(2) . .
Si1 N41 Si2 109(3) . .
N41 N42 N41 123(5) 16_445 .
N41 N42 Si2 63(3) 16_445 .
N41 N42 Si2 65(3) . .
N41 N42 Si1 169(3) 16_445 .
N41 N42 Si1 62(3) . .
Si2 N42 Si1 116(3) . .
N41 N42 Al1 63(2) 16_445 16_445
N41 N42 Al1 152(3) . 16_445
Si2 N42 Al1 125(3) . 16_445
Si1 N42 Al1 118.5 . 16_445
N41 N42 Si1 63(2) 16_445 16_445
N41 N42 Si1 152(3) . 16_445
Si2 N42 Si1 125(3) . 16_445
Si1 N42 Si1 118(3) . 16_445
Al1 N42 Si1 0.0 16_445 16_445
N41 N42 N51 120(3) 16_445 .
N41 N42 N51 115(4) . .
Si2 N42 N51 173(3) . .
Si1 N42 N51 60(2) . .
Al1 N42 N51 58.3(19) 16_445 .
Si1 N42 N51 58.3(19) 16_445 .
N52 N51 N52 123(4) 9_554 16_444
N52 N51 Al2 65(3) 9_554 16_444
N52 N51 Al2 63(2) 16_444 16_444
N52 N51 Si2 65(3) 9_554 16_444
N52 N51 Si2 63(2) 16_444 16_444
Al2 N51 Si2 0.0 16_444 16_444
N52 N51 Si1 63(2) 9_554 16_445
N52 N51 Si1 168(2) 16_444 16_445
Al2 N51 Si1 116(3) 16_444 16_445
Si2 N51 Si1 116(3) 16_444 16_445
N52 N51 Al1 63(2) 9_554 16_445
N52 N51 Al1 168(2) 16_444 16_445
Al2 N51 Al1 116(3) 16_444 16_445
Si2 N51 Al1 116(3) 16_444 16_445
Si1 N51 Al1 0.0(5) 16_445 16_445
N52 N51 Si1 152(3) 9_554 .
N52 N51 Si1 60(2) 16_444 .
Al2 N51 Si1 123(3) 16_444 .
Si2 N51 Si1 123(3) 16_444 .
Si1 N51 Si1 120(3) 16_445 .
Al1 N51 Si1 120.4 16_445 .
N52 N51 N42 116(4) 9_554 .
N52 N51 N42 119(2) 16_444 .
Al2 N51 N42 173(2) 16_444 .
Si2 N51 N42 173(2) 16_444 .
Si1 N51 N42 61(2) 16_445 .
Al1 N51 N42 61(2) 16_445 .
Si1 N51 N42 59.7(19) . .
N51 N52 N51 123(4) 9_455 8_445
N51 N52 N41 118(4) 9_455 .
N51 N52 N41 117(3) 8_445 .
N51 N52 Al1 62(2) 9_455 8_445
N51 N52 Al1 62(2) 8_445 8_445
N41 N52 Al1 155(2) . 8_445
N51 N52 Si1 62(2) 9_455 8_445
N51 N52 Si1 62(2) 8_445 8_445
N41 N52 Si1 155(2) . 8_445
Al1 N52 Si1 0.0 8_445 8_445
N51 N52 Si2 171(3) 9_455 .
N51 N52 Si2 59(2) 8_445 .
N41 N52 Si2 62(2) . .
Al1 N52 Si2 122(3) 8_445 .
Si1 N52 Si2 122(3) 8_445 .
N51 N52 Si2 61(3) 9_455 8_444
N51 N52 Si2 160(2) 8_445 8_444
N41 N52 Si2 59(2) . 8_444
Al1 N52 Si2 112(2) 8_445 8_444
Si1 N52 Si2 112(2) 8_445 8_444
Si2 N52 Si2 120(3) . 8_444
N51 N52 Al2 61(3) 9_455 8_444
N51 N52 Al2 160(2) 8_445 8_444
N41 N52 Al2 59(2) . 8_444
Al1 N52 Al2 112(2) 8_445 8_444
Si1 N52 Al2 112(2) 8_445 8_444
Si2 N52 Al2 120.3 . 8_444
Si2 N52 Al2 0.0(6) 8_444 8_444
N62 N61 Al62 96(8) . 10_554
N62 N61 Si62 96(8) . 10_554
Al62 N61 Si62 0.0 10_554 10_554
N62 N61 Al61 71(7) . 10_554
Al62 N61 Al61 25.3(10) 10_554 10_554
Si62 N61 Al61 25.3(10) 10_554 10_554
N62 N61 Si61 71(7) . 10_554
Al62 N61 Si61 25.3(10) 10_554 10_554
Si62 N61 Si61 25.3(10) 10_554 10_554
Al61 N61 Si61 0.0 10_554 10_554
N62 N61 Al71 85(9) . 16_445
Al62 N61 Al71 123(4) 10_554 16_445
Si62 N61 Al71 123(4) 10_554 16_445
Al61 N61 Al71 119(4) 10_554 16_445
Si61 N61 Al71 119(4) 10_554 16_445
N62 N61 Si71 85(9) . 16_445
Al62 N61 Si71 123(4) 10_554 16_445
Si62 N61 Si71 123(4) 10_554 16_445
Al61 N61 Si71 119(4) 10_554 16_445
Si61 N61 Si71 119(4) 10_554 16_445
Al71 N61 Si71 0.0 16_445 16_445
N62 N61 Al72 69(9) . 16_445
Al62 N61 Al72 121(4) 10_554 16_445
Si62 N61 Al72 121(4) 10_554 16_445
Al61 N61 Al72 110(3) 10_554 16_445
Si61 N61 Al72 110(3) 10_554 16_445
Al71 N61 Al72 16.4(8) 16_445 16_445
Si71 N61 Al72 16.4(8) 16_445 16_445
N62 N61 Si72 69(9) . 16_445
Al62 N61 Si72 121(4) 10_554 16_445
Si62 N61 Si72 121(4) 10_554 16_445
Al61 N61 Si72 110(3) 10_554 16_445
Si61 N61 Si72 110(3) 10_554 16_445
Al71 N61 Si72 16.4(8) 16_445 16_445
Si71 N61 Si72 16.4(8) 16_445 16_445
Al72 N61 Si72 0.0 16_445 16_445
N62 N61 Si51 169(9) . .
Al62 N61 Si51 94(3) 10_554 .
Si62 N61 Si51 94(3) 10_554 .
Al61 N61 Si51 120(3) 10_554 .
Si61 N61 Si51 120(3) 10_554 .
Al71 N61 Si51 92(3) 16_445 .
Si71 N61 Si51 92(3) 16_445 .
Al72 N61 Si51 108(3) 16_445 .
Si72 N61 Si51 108(3) 16_445 .
N62 N61 Ba1 79(8) . 16_444
Al62 N61 Ba1 150(4) 10_554 16_444
Si62 N61 Ba1 150(4) 10_554 16_444
Al61 N61 Ba1 138(3) 10_554 16_444
Si61 N61 Ba1 138(3) 10_554 16_444
Al71 N61 Ba1 86.1(18) 16_445 16_444
Si71 N61 Ba1 86.1(18) 16_445 16_444
Al72 N61 Ba1 84.7(17) 16_445 16_444
Si72 N61 Ba1 84.7(17) 16_445 16_444
Si51 N61 Ba1 90.0(19) . 16_444
N61 N62 Al61 86(7) . 10_554
N61 N62 Si61 86(7) . 10_554
Al61 N62 Si61 0.0 10_554 10_554
N61 N62 Al72 89(9) . 16_445
Al61 N62 Al72 122(4) 10_554 16_445
Si61 N62 Al72 122(4) 10_554 16_445
N61 N62 Si72 89(9) . 16_445
Al61 N62 Si72 122(4) 10_554 16_445
Si61 N62 Si72 122(4) 10_554 16_445
Al72 N62 Si72 0.0 16_445 16_445
N61 N62 Al62 61(7) . 10_554
Al61 N62 Al62 24.6(9) 10_554 10_554
Si61 N62 Al62 24.6(9) 10_554 10_554
Al72 N62 Al62 116(4) 16_445 10_554
Si72 N62 Al62 116(4) 16_445 10_554
N61 N62 Si62 61(7) . 10_554
Al61 N62 Si62 24.6(9) 10_554 10_554
Si61 N62 Si62 24.6(9) 10_554 10_554
Al72 N62 Si62 116(4) 16_445 10_554
Si72 N62 Si62 116(4) 16_445 10_554
Al62 N62 Si62 0.0 10_554 10_554
N61 N62 Si61 178(10) . 9_554
Al61 N62 Si61 93.1 10_554 9_554
Si61 N62 Si61 93(3) 10_554 9_554
Al72 N62 Si61 93(3) 16_445 9_554
Si72 N62 Si61 93(3) 16_445 9_554
Al62 N62 Si61 118(3) 10_554 9_554
Si62 N62 Si61 118(3) 10_554 9_554
N61 N62 Al61 178(10) . 9_554
Al61 N62 Al61 93(3) 10_554 9_554
Si61 N62 Al61 93(3) 10_554 9_554
Al72 N62 Al61 93(3) 16_445 9_554
Si72 N62 Al61 93(3) 16_445 9_554
Al62 N62 Al61 118(3) 10_554 9_554
Si62 N62 Al61 118(3) 10_554 9_554
Si61 N62 Al61 0.0(18) 9_554 9_554
N61 N62 Si71 73(9) . 16_445
Al61 N62 Si71 120(4) 10_554 16_445
Si61 N62 Si71 120(4) 10_554 16_445
Al72 N62 Si71 16.4(8) 16_445 16_445
Si72 N62 Si71 16.4(8) 16_445 16_445
Al62 N62 Si71 108(3) 10_554 16_445
Si62 N62 Si71 108(3) 10_554 16_445
Si61 N62 Si71 109(3) 9_554 16_445
Al61 N62 Si71 109(3) 9_554 16_445
N61 N62 Al71 73(9) . 16_445
Al61 N62 Al71 120(4) 10_554 16_445
Si61 N62 Al71 120(4) 10_554 16_445
Al72 N62 Al71 16.4(8) 16_445 16_445
Si72 N62 Al71 16.4(8) 16_445 16_445
Al62 N62 Al71 108(3) 10_554 16_445
Si62 N62 Al71 108(3) 10_554 16_445
Si61 N62 Al71 109(3) 9_554 16_445
Al61 N62 Al71 109(3) 9_554 16_445
Si71 N62 Al71 0.0(15) 16_445 16_445
N61 N62 Ba1 89(8) . 16_444
Al61 N62 Ba1 149(4) 10_554 16_444
Si61 N62 Ba1 149(4) 10_554 16_444
Al72 N62 Ba1 88.4(19) 16_445 16_444
Si72 N62 Ba1 88.4(19) 16_445 16_444
Al62 N62 Ba1 139(3) 10_554 16_444
Si62 N62 Ba1 139(3) 10_554 16_444
Si61 N62 Ba1 91(2) 9_554 16_444
Al61 N62 Ba1 91(2) 9_554 16_444
Si71 N62 Ba1 86.7(18) 16_445 16_444
Al71 N62 Ba1 86.7(18) 16_445 16_444
Si52 N71 Si51 24.1(10) . .
Si52 N71 Si61 109(3) . .
Si51 N71 Si61 115(2) . .
Si52 N71 Si62 115(3) . .
Si51 N71 Si62 111(3) . .
Si61 N71 Si62 23.3(9) . .
Si52 N71 Si3 127(4) . .
Si51 N71 Si3 117(3) . .
Si61 N71 Si3 124(4) . .
Si62 N71 Si3 114(4) . .
Si52 N71 Al71 101(3) . 16_445
Si51 N71 Al71 77(2) . 16_445
Si61 N71 Al71 97(3) . 16_445
Si62 N71 Al71 74(2) . 16_445
Si3 N71 Al71 75(2) . 16_445
Si52 N71 Si71 101(3) . 16_445
Si51 N71 Si71 77(2) . 16_445
Si61 N71 Si71 97(3) . 16_445
Si62 N71 Si71 74(2) . 16_445
Si3 N71 Si71 75(2) . 16_445
Al71 N71 Si71 0.0 16_445 16_445
Si62 N72 Si3 128(4) . .
Si62 N72 Si61 24.1(9) . .
Si3 N72 Si61 130(3) . .
Si62 N72 Si51 114(3) . .
Si3 N72 Si51 117(3) . .
Si61 N72 Si51 111(2) . .
Si62 N72 Al71 88(2) . 16_445
Si3 N72 Al71 86.0(19) . 16_445
Si61 N72 Al71 111(3) . 16_445
Si51 N72 Al71 85(2) . 16_445
Si62 N72 Si71 88(2) . 16_445
Si3 N72 Si71 86.0(19) . 16_445
Si61 N72 Si71 111(3) . 16_445
Si51 N72 Si71 85(2) . 16_445
Al71 N72 Si71 0.0 16_445 16_445
Si62 N72 Si52 112(3) . .
Si3 N72 Si52 119(3) . .
Si61 N72 Si52 101(2) . .
Si51 N72 Si52 22.0(8) . .
Al71 N72 Si52 107(3) 16_445 .
Si71 N72 Si52 107(3) 16_445 .
N82 N81 Al51 98(7) . 3
N82 N81 Si51 98(7) . 3
Al51 N81 Si51 0.0 3 3
N82 N81 Si71 86(8) . .
Al51 N81 Si71 129(4) 3 .
Si51 N81 Si71 129(4) 3 .
N82 N81 Si72 69(7) . .
Al51 N81 Si72 126(4) 3 .
Si51 N81 Si72 126(4) 3 .
Si71 N81 Si72 17.4(8) . .
N82 N81 Al52 73(6) . 3
Al51 N81 Al52 25.4(9) 3 3
Si51 N81 Al52 25.4(9) 3 3
Si71 N81 Al52 124(4) . 3
Si72 N81 Al52 114(3) . 3
N82 N81 Si52 73(6) . 3
Al51 N81 Si52 25.4(9) 3 3
Si51 N81 Si52 25.4(9) 3 3
Si71 N81 Si52 124(4) . 3
Si72 N81 Si52 114(3) . 3
Al52 N81 Si52 0.0 3 3
N82 N81 Al62 164(8) . 8_444
Al51 N81 Al62 95(3) 3 8_444
Si51 N81 Al62 95(3) 3 8_444
Si71 N81 Al62 93(3) . 8_444
Si72 N81 Al62 110(3) . 8_444
Al52 N81 Al62 120(3) 3 8_444
Si52 N81 Al62 120(3) 3 8_444
N82 N81 Si62 164(8) . 8_444
Al51 N81 Si62 95(3) 3 8_444
Si51 N81 Si62 95(3) 3 8_444
Si71 N81 Si62 93(3) . 8_444
Si72 N81 Si62 110(3) . 8_444
Al52 N81 Si62 120(3) 3 8_444
Si52 N81 Si62 120(3) 3 8_444
Al62 N81 Si62 0.0 8_444 8_444
N82 N81 Ba1 76(7) . .
Al51 N81 Ba1 147(3) 3 .
Si51 N81 Ba1 147(3) 3 .
Si71 N81 Ba1 83.9(18) . .
Si72 N81 Ba1 83.1(17) . .
Al52 N81 Ba1 135(3) 3 .
Si52 N81 Ba1 135(3) 3 .
Al62 N81 Ba1 88.2(19) 8_444 .
Si62 N81 Ba1 88.2(19) 8_444 .
N81 N82 Si72 86(8) . .
N81 N82 Al52 83(6) . 3
Si72 N82 Al52 124(4) . 3
N81 N82 Si52 83(6) . 3
Si72 N82 Si52 124(4) . 3
Al52 N82 Si52 0.0 3 3
N81 N82 Si71 69(7) . .
Si72 N82 Si71 17.4(9) . .
Al52 N82 Si71 122(4) 3 .
Si52 N82 Si71 122(4) 3 .
N81 N82 Al52 176(8) . 16_445
Si72 N82 Al52 95(3) . 16_445
Al52 N82 Al52 94(3) 3 16_445
Si52 N82 Al52 94(3) 3 16_445
Si71 N82 Al52 112(3) . 16_445
N81 N82 Si52 176(8) . 16_445
Si72 N82 Si52 95(3) . 16_445
Al52 N82 Si52 93.8 3 16_445
Si52 N82 Si52 94(3) 3 16_445
Si71 N82 Si52 112(3) . 16_445
Al52 N82 Si52 0.0 16_445 16_445
N81 N82 Al51 58(6) . 3
Si72 N82 Al51 117(4) . 3
Al52 N82 Al51 24.3(9) 3 3
Si52 N82 Al51 24.3(9) 3 3
Si71 N82 Al51 108(3) . 3
Al52 N82 Al51 118(3) 16_445 3
Si52 N82 Al51 118(3) 16_445 3
N81 N82 Si51 58(6) . 3
Si72 N82 Si51 117(4) . 3
Al52 N82 Si51 24.3(9) 3 3
Si52 N82 Si51 24.3(9) 3 3
Si71 N82 Si51 108(3) . 3
Al52 N82 Si51 118(3) 16_445 3
Si52 N82 Si51 118(3) 16_445 3
Al51 N82 Si51 0.0 3 3
N81 N82 Ba1 92(7) . .
Si72 N82 Ba1 88.0(19) . .
Al52 N82 Ba1 147(3) 3 .
Si52 N82 Ba1 147(3) 3 .
Si71 N82 Ba1 85.6(19) . .
Al52 N82 Ba1 92(2) 16_445 .
Si52 N82 Ba1 92(2) 16_445 .
Al51 N82 Ba1 136(3) 3 .
Si51 N82 Ba1 136(3) 3 .
Al61 N91 Si61 0.0 3_554 3_554
Al61 N91 Al62 23.9(10) 3_554 3_554
Si61 N91 Al62 23.9(10) 3_554 3_554
Al61 N91 Si62 23.9(10) 3_554 3_554
Si61 N91 Si62 23.9(10) 3_554 3_554
Al62 N91 Si62 0.0 3_554 3_554
Al61 N91 Si4 121(5) 3_554 14
Si61 N91 Si4 121(5) 3_554 14
Al62 N91 Si4 131(5) 3_554 14
Si62 N91 Si4 131(5) 3_554 14
Al61 N91 Al4 121(5) 3_554 14
Si61 N91 Al4 121(5) 3_554 14
Al62 N91 Al4 131(5) 3_554 14
Si62 N91 Al4 131(5) 3_554 14
Si4 N91 Al4 0.0(12) 14 14
Al61 N91 Al52 110(3) 3_554 3
Si61 N91 Al52 110(3) 3_554 3
Al62 N91 Al52 112(3) 3_554 3
Si62 N91 Al52 112(3) 3_554 3
Si4 N91 Al52 115(4) 14 3
Al4 N91 Al52 115(4) 14 3
Al61 N91 Si52 110(3) 3_554 3
Si61 N91 Si52 110(3) 3_554 3
Al62 N91 Si52 112(3) 3_554 3
Si62 N91 Si52 112(3) 3_554 3
Si4 N91 Si52 115(4) 14 3
Al4 N91 Si52 115(4) 14 3
Al52 N91 Si52 0.0 3 3
Al61 N91 Si51 112(3) 3_554 3
Si61 N91 Si51 112(3) 3_554 3
Al62 N91 Si51 105(3) 3_554 3
Si62 N91 Si51 105(3) 3_554 3
Si4 N91 Si51 124(4) 14 3
Al4 N91 Si51 124(4) 14 3
Al52 N91 Si51 22.4(10) 3 3
Si52 N91 Si51 22.4(10) 3 3
Al61 N91 Al51 112(3) 3_554 3
Si61 N91 Al51 112(3) 3_554 3
Al62 N91 Al51 105(3) 3_554 3
Si62 N91 Al51 105(3) 3_554 3
Si4 N91 Al51 124(4) 14 3
Al4 N91 Al51 124(4) 14 3
Al52 N91 Al51 22.4(10) 3 3
Si52 N91 Al51 22.4(10) 3 3
Si51 N91 Al51 0.0(14) 3 3
Al61 N91 Al72 79(3) 3_554 14
Si61 N91 Al72 79(3) 3_554 14
Al62 N91 Al72 102(3) 3_554 14
Si62 N91 Al72 102(3) 3_554 14
Si4 N91 Al72 78(3) 14 14
Al4 N91 Al72 78(3) 14 14
Al52 N91 Al72 75(3) 3 14
Si52 N91 Al72 75(3) 3 14
Si51 N91 Al72 97(3) 3 14
Al51 N91 Al72 97(3) 3 14
Al61 N91 Si72 79(3) 3_554 14
Si61 N91 Si72 79(3) 3_554 14
Al62 N91 Si72 102(3) 3_554 14
Si62 N91 Si72 102(3) 3_554 14
Si4 N91 Si72 78(3) 14 14
Al4 N91 Si72 78(3) 14 14
Al52 N91 Si72 75(3) 3 14
Si52 N91 Si72 75(3) 3 14
Si51 N91 Si72 97(3) 3 14
Al51 N91 Si72 97(3) 3 14
Al72 N91 Si72 0.0 14 14
Al52 N92 Si52 0.0 3 3
Al52 N92 Al61 120(3) 3 3_554
Si52 N92 Al61 120(3) 3 3_554
Al52 N92 Si61 120(3) 3 3_554
Si52 N92 Si61 120(3) 3 3_554
Al61 N92 Si61 0.0 3_554 3_554
Al52 N92 Si51 24.1(11) 3 3
Si52 N92 Si51 24.1(11) 3 3
Al61 N92 Si51 117(3) 3_554 3
Si61 N92 Si51 117(3) 3_554 3
Al52 N92 Al51 24.1(11) 3 3
Si52 N92 Al51 24.1(11) 3 3
Al61 N92 Al51 117(3) 3_554 3
Si61 N92 Al51 117(3) 3_554 3
Si51 N92 Al51 0.0(15) 3 3
Al52 N92 Al4 122(4) 3 14
Si52 N92 Al4 122(4) 3 14
Al61 N92 Al4 116(4) 3_554 14
Si61 N92 Al4 116(4) 3_554 14
Si51 N92 Al4 126(4) 3 14
Al51 N92 Al4 126(4) 3 14
Al52 N92 Si4 122(4) 3 14
Si52 N92 Si4 122(4) 3 14
Al61 N92 Si4 116(4) 3_554 14
Si61 N92 Si4 116(4) 3_554 14
Si51 N92 Si4 126(4) 3 14
Al51 N92 Si4 126(4) 3 14
Al4 N92 Si4 0.0 14 14
Al52 N92 Al62 117(3) 3 3_554
Si52 N92 Al62 117(3) 3 3_554
Al61 N92 Al62 22.9(10) 3_554 3_554
Si61 N92 Al62 22.9(10) 3_554 3_554
Si51 N92 Al62 105(3) 3 3_554
Al51 N92 Al62 105(3) 3 3_554
Al4 N92 Al62 120(4) 14 3_554
Si4 N92 Al62 120(4) 14 3_554
Al52 N92 Si62 117(3) 3 3_554
Si52 N92 Si62 117(3) 3 3_554
Al61 N92 Si62 22.9(10) 3_554 3_554
Si61 N92 Si62 22.9(10) 3_554 3_554
Si51 N92 Si62 105(3) 3 3_554
Al51 N92 Si62 105(3) 3 3_554
Al4 N92 Si62 120(4) 14 3_554
Si4 N92 Si62 120(4) 14 3_554
Al62 N92 Si62 0.0 3_554 3_554
Al52 N92 Al72 86(3) 3 14
Si52 N92 Al72 86(3) 3 14
Al61 N92 Al72 85(3) 3_554 14
Si61 N92 Al72 85(3) 3_554 14
Si51 N92 Al72 110(3) 3 14
Al51 N92 Al72 110(3) 3 14
Al4 N92 Al72 83(3) 14 14
Si4 N92 Al72 83(3) 14 14
Al62 N92 Al72 108(3) 3_554 14
Si62 N92 Al72 108(3) 3_554 14
Al52 N92 Si72 86(3) 3 14
Si52 N92 Si72 86(3) 3 14
Al61 N92 Si72 85(3) 3_554 14
Si61 N92 Si72 85(3) 3_554 14
Si51 N92 Si72 110(3) 3 14
Al51 N92 Si72 110(3) 3 14
Al4 N92 Si72 83(3) 14 14
Si4 N92 Si72 83(3) 14 14
Al62 N92 Si72 108(3) 3_554 14
Si62 N92 Si72 108(3) 3_554 14
Al72 N92 Si72 0.0 14 14

loop_
_geom_bond_atom_site_label_1
_geom_bond_atom_site_label_2
_geom_bond_distance
_geom_bond_site_symmetry_2
Ba1 N2 2.94(3) 8_444
Ba1 N3 2.94(5) 1_556
Ba1 N1 2.97(3) 16_445
Ba1 N3 2.99(5) .
Ba1 N1 3.06(3) 8_445
Ba1 N2 3.06(3) 16_445
Ba1 N71 3.07(6) 16_445
Ba1 N91 3.11(7) 6
Ba1 Al4 3.221(7) 9_455
Ba1 Si4 3.221(7) 9_455
Ba1 Al3 3.221(7) 16_445
Ba1 Si3 3.221(7) 16_445
Si1 N51 1.76(5) 8_444
Si1 N52 1.77(5) 16_444
Si1 N1 1.789(19) .
Si1 N42 1.80(6) .
Si1 N41 1.80(6) .
Si1 N42 1.80(5) 8_444
Si1 N51 1.81(5) .
Si2 N42 1.69(6) .
Si2 N41 1.74(6) 16_445
Si2 N51 1.74(5) 8_445
Si2 N2 1.783(17) .
Si2 N52 1.80(5) .
Si2 N52 1.81(5) 16_445
Si2 N41 1.82(6) .
Si3 N1 1.74(4) .
Si3 N3 1.80(3) 16_445
Si3 N72 1.80(5) .
Si3 N71 1.88(5) .
Si3 N2 1.93(3) .
Si3 Al71 2.536(17) 16_445
Si3 Si71 2.536(17) 16_445
Si3 Al72 2.885(17) 16_445
Si3 Ba1 3.221(7) 8_444
Si3 Eu1 3.221(7) 8_444
Si3 Eu1 3.437(17) 16_444
Si3 Ba1 3.437(17) 16_444
Si4 N2 1.68(3) 16_444
Si4 N91 1.80(6) 14
Si4 N3 1.81(3) .
Si4 N92 1.88(6) 14
Si4 N1 1.87(4) 16_445
Si4 Si72 2.524(16) .
Si4 Ba1 3.221(7) 9_554
Si4 Eu1 3.221(7) 9_554
Si4 Eu1 3.451(16) 1_554
Si4 Ba1 3.451(16) 1_554
Si51 Si52 0.738(13) .
Si51 N81 1.55(4) 7_544
Si51 N71 1.78(7) .
Si51 N82 1.79(5) 7_544
Si51 N92 1.80(7) 7_544
Si51 N61 1.83(7) .
Si51 N72 1.87(6) .
Si51 N91 1.91(8) 7_544
Si51 Al62 2.49(3) 10_554
Si51 Si62 2.49(3) 10_554
Si51 Si71 2.56(3) 16_445
Si52 N82 1.66(5) 7_544
Si52 N92 1.69(7) 7_544
Si52 N81 1.72(5) 7_544
Si52 N82 1.75(6) 8_444
Si52 N71 1.76(7) .
Si52 N91 1.89(8) 7_544
Si52 N72 1.97(6) .
Si52 Al72 2.47(3) 8_444
Si52 Si72 2.47(3) 8_444
Si52 Si52 2.49(4) 2
Si61 Si62 0.740(14) .
Si61 N62 1.64(5) 10
Si61 N61 1.73(5) 10
Si61 N91 1.78(7) 7_545
Si61 N62 1.79(7) 9_455
Si61 N92 1.79(7) 7_545
Si61 N72 1.81(6) .
Si61 N71 1.82(7) .
Si61 Si61 2.49(4) 2
Si61 Al61 2.49(4) 2
Si61 Al72 2.51(3) 8_445
Si62 N61 1.57(5) 10
Si62 N72 1.68(6) .
Si62 N62 1.77(5) 10
Si62 N91 1.80(7) 7_545
Si62 N81 1.83(6) 16_445
Si62 N71 1.84(7) .
Si62 N92 1.89(7) 7_545
Si62 Si71 2.49(3) 16_445
Si62 Al71 2.49(3) 16_445
Si62 Si51 2.49(3) 10
Si71 Si72 0.513(14) .
Si71 N81 1.60(6) .
Si71 N82 1.71(7) .
Si71 N61 1.73(7) 8_444
Si71 N62 1.81(7) 8_444
Si71 N3 1.84(2) .
Si71 N72 1.91(5) 8_444
Si71 N71 2.26(6) 8_444
Si71 Al62 2.49(3) 8_444
Si71 Si62 2.49(3) 8_444
Si71 Si3 2.536(17) 8_444
Si72 N82 1.60(6) .
Si72 N62 1.69(7) 8_444
Si72 N81 1.71(6) .
Si72 N61 1.81(6) 8_444
Si72 N3 1.85(2) .
Si72 N92 1.92(6) 14
Si72 N91 2.16(8) 14
Si72 Al52 2.47(3) 16_445
Si72 Si52 2.47(3) 16_445
Si72 Al61 2.51(3) 16_444
N1 Al4 1.87(4) 8_444
N1 Si4 1.87(4) 8_444
N1 Ba1 2.97(3) 8_444
N1 Eu1 2.97(3) 8_444
N1 Eu1 3.06(3) 16_444
N1 Ba1 3.06(3) 16_444
N2 Al4 1.68(3) 8_445
N2 Si4 1.68(3) 8_445
N2 Ba1 2.94(3) 16_445
N2 Eu1 2.94(3) 16_445
N2 Ba1 3.06(3) 8_444
N2 Eu1 3.06(3) 8_444
N3 Al3 1.80(3) 8_444
N3 Si3 1.80(3) 8_444
N3 Eu1 2.94(5) 1_554
N3 Ba1 2.94(5) 1_554
N41 N42 1.64(8) 8_444
N41 N42 1.68(7) .
N41 Al2 1.74(6) 8_444
N41 Si2 1.74(6) 8_444
N41 N52 1.74(6) .
N42 N41 1.64(8) 16_445
N42 Al1 1.80(5) 16_445
N42 Si1 1.80(5) 16_445
N42 N51 1.81(7) .
N51 N52 1.61(6) 9_554
N51 N52 1.71(7) 16_444
N51 Al2 1.74(5) 16_444
N51 Si2 1.74(5) 16_444
N51 Si1 1.76(5) 16_445
N51 Al1 1.76(5) 16_445
N52 N51 1.61(6) 9_455
N52 N51 1.71(7) 8_445
N52 Al1 1.77(5) 8_445
N52 Si1 1.77(5) 8_445
N52 Si2 1.81(5) 8_444
N52 Al2 1.81(5) 8_444
N61 N62 0.68(5) .
N61 Al62 1.57(5) 10_554
N61 Si62 1.57(5) 10_554
N61 Al61 1.73(5) 10_554
N61 Si61 1.73(5) 10_554
N61 Al71 1.73(7) 16_445
N61 Si71 1.73(7) 16_445
N61 Al72 1.81(6) 16_445
N61 Si72 1.81(6) 16_445
N61 Ba1 3.28(5) 16_444
N62 Al61 1.64(5) 10_554
N62 Si61 1.64(5) 10_554
N62 Al72 1.69(7) 16_445
N62 Si72 1.69(7) 16_445
N62 Al62 1.77(5) 10_554
N62 Si62 1.77(5) 10_554
N62 Si61 1.79(7) 9_554
N62 Al61 1.79(7) 9_554
N62 Si71 1.81(7) 16_445
N62 Al71 1.81(7) 16_445
N62 Ba1 3.23(5) 16_444
N71 Al71 2.26(6) 16_445
N71 Si71 2.26(6) 16_445
N72 Al71 1.91(5) 16_445
N72 Si71 1.91(5) 16_445
N81 N82 0.72(5) .
N81 Al51 1.55(4) 3
N81 Si51 1.55(4) 3
N81 Al52 1.72(5) 3
N81 Si52 1.72(5) 3
N81 Al62 1.83(6) 8_444
N81 Si62 1.83(6) 8_444
N82 Al52 1.66(5) 3
N82 Si52 1.66(5) 3
N82 Al52 1.75(6) 16_445
N82 Si52 1.75(6) 16_445
N82 Al51 1.80(5) 3
N82 Si51 1.80(5) 3
N91 Al61 1.78(7) 3_554
N91 Si61 1.78(7) 3_554
N91 Al62 1.80(7) 3_554
N91 Si62 1.80(7) 3_554
N91 Si4 1.80(6) 14
N91 Al4 1.80(6) 14
N91 Al52 1.89(8) 3
N91 Si52 1.89(8) 3
N91 Si51 1.91(8) 3
N91 Al51 1.91(8) 3
N91 Al72 2.16(8) 14
N91 Si72 2.16(8) 14
N92 Al52 1.69(7) 3
N92 Si52 1.69(7) 3
N92 Al61 1.79(7) 3_554
N92 Si61 1.79(7) 3_554
N92 Si51 1.80(7) 3
N92 Al51 1.80(7) 3
N92 Al4 1.88(6) 14
N92 Si4 1.88(6) 14
N92 Al62 1.89(7) 3_554
N92 Si62 1.89(7) 3_554
N92 Al72 1.92(6) 14
N92 Si72 1.92(6) 14
